data_7248096
loop_
_publ_author_name
'Wang, Xiuli'
'Yang, Lin'
'Zhang, Zhong'

_publ_section_title
;
 Structure-induced selective adsorption of diverse dyes and Cr(vi)
 photoreduction using two new polyoxometalate-based metal--viologen
 complexes
;
_journal_issue 10
_journal_name_full CrystEngComm
_journal_page_first 1363
_journal_page_last 1370
_journal_paper_doi 10.1039/D3CE01227A
_journal_volume 26
_journal_year 2024
_chemical_formula_moiety 'C54 H42 Co3 N6 O51 W12, H2 O, 4.6[H2O], 0.4[H2O]'
_chemical_formula_sum 'C54 H55 Co3 N6 O57 W12'
_chemical_formula_weight 4083.03
_space_group_crystal_system orthorhombic
_space_group_IT_number 33
_space_group_name_Hall 'P 2c -2n'
_space_group_name_H-M_alt 'P n a 21'
_atom_sites_solution_hydrogens mixed
_atom_sites_solution_primary dual
_audit_creation_date 2024-01-17
_audit_creation_method
;
Olex2 1.3-alpha
(compiled 2020.11.12 svn.r5f609507 for OlexSys, GUI svn.r6408)
;
_audit_update_record
;
2024-01-19 deposited with the CCDC.	2024-01-30 downloaded from the CCDC.
;
_cell_angle_alpha 90
_cell_angle_beta 90
_cell_angle_gamma 90
_cell_formula_units_Z 4
_cell_length_a 14.5892(9)
_cell_length_b 21.9646(15)
_cell_length_c 26.1741(17)
_cell_measurement_reflns_used 2051
_cell_measurement_temperature 296.15
_cell_measurement_theta_max 25.127
_cell_measurement_theta_min 1.628
_cell_volume 8387.4(9)
_computing_cell_refinement 'SAINT+ Ver. 2016.5-0 (Bruker-AXS, 2016)'
_computing_data_collection 'APEX3 Ver. 2016.5-0 (Bruker-AXS, 2016)'
_computing_data_reduction 'SAINT+ Ver. 2016.5-0 (Bruker-AXS, 2016)'
_computing_molecular_graphics 'OLEX2 (Dolomanov et al., 2009)'
_computing_publication_material 'OLEX2 (Dolomanov et al., 2009)'
_computing_structure_refinement 'XL (Sheldrick, 2015b)'
_computing_structure_solution 'XT (Sheldrick, 2015a)'
_diffrn_ambient_temperature 296.15
_diffrn_detector 'charge-coupled device (CCD) area detector'
_diffrn_detector_area_resol_mean 7.9
_diffrn_detector_type 'Bruker APEX II'
_diffrn_measured_fraction_theta_full 0.999
_diffrn_measured_fraction_theta_max 0.999
_diffrn_measurement_device 'three-circle diffractometer'
_diffrn_measurement_device_type 'Bruker APEX II Quazar'
_diffrn_measurement_method '0.5\% \w and 0.5\% \f scans'
_diffrn_radiation_collimation 'focusing mirrors'
_diffrn_radiation_detector 'Bruker APEX II'
_diffrn_radiation_monochromator 'mirror optics'
_diffrn_radiation_probe x-ray
_diffrn_radiation_type 'Mo K\a'
_diffrn_radiation_wavelength 0.71073
_diffrn_radiation_xray_symbol K-L~3~
_diffrn_reflns_av_R_equivalents 0.1363
_diffrn_reflns_av_unetI/netI 0.1410
_diffrn_reflns_Laue_measured_fraction_full 0.999
_diffrn_reflns_Laue_measured_fraction_max 0.999
_diffrn_reflns_limit_h_max 11
_diffrn_reflns_limit_h_min -17
_diffrn_reflns_limit_k_max 25
_diffrn_reflns_limit_k_min -26
_diffrn_reflns_limit_l_max 28
_diffrn_reflns_limit_l_min -31
_diffrn_reflns_number 46919
_diffrn_reflns_point_group_measured_fraction_full 0.973
_diffrn_reflns_point_group_measured_fraction_max 0.973
_diffrn_reflns_theta_full 25.000
_diffrn_reflns_theta_max 25.000
_diffrn_reflns_theta_min 1.210
_diffrn_source 'microfocus sealed X-ray tube'
_diffrn_source_current 30.0
_diffrn_source_power 1.2
_diffrn_source_type 'Incoatec I\ms'
_diffrn_source_voltage 40.0
_exptl_absorpt_coefficient_mu 17.066
_exptl_absorpt_correction_T_max 0.87
_exptl_absorpt_correction_T_min 0.86
_exptl_absorpt_correction_type multi-scan
_exptl_absorpt_process_details
;
SADABS-2016/2 (Krause et al., 2015) was used for absorption correction.
;
_exptl_crystal_colour purple
_exptl_crystal_colour_primary purple
_exptl_crystal_density_diffrn 3.233
_exptl_crystal_density_method 'not measured'
_exptl_crystal_description strip
_exptl_crystal_F_000 7384
_exptl_crystal_size_max 0.24
_exptl_crystal_size_mid 0.22
_exptl_crystal_size_min 0.2
_refine_diff_density_max 2.278
_refine_diff_density_min -3.448
_refine_diff_density_rms 0.357
_refine_ls_abs_structure_details
;
 Refined as an inversion twin.
;
_refine_ls_abs_structure_Flack 0.30(3)
_refine_ls_extinction_method none
_refine_ls_goodness_of_fit_ref 1.014
_refine_ls_hydrogen_treatment constr
_refine_ls_matrix_type full
_refine_ls_number_parameters 1109
_refine_ls_number_reflns 14377
_refine_ls_number_restraints 1517
_refine_ls_restrained_S_all 0.974
_refine_ls_R_factor_all 0.1123
_refine_ls_R_factor_gt 0.0616
_refine_ls_shift/su_max 0.016
_refine_ls_shift/su_mean 0.000
_refine_ls_structure_factor_coef Fsqd
_refine_ls_weighting_details 'w=1/[\s^2^(Fo^2^)+(0.0571P)^2^+25.1321P] where P=(Fo^2^+2Fc^2^)/3'
_refine_ls_weighting_scheme calc
_refine_ls_wR_factor_gt 0.1243
_refine_ls_wR_factor_ref 0.1468
_reflns_Friedel_coverage 0.901
_reflns_Friedel_fraction_full 0.945
_reflns_Friedel_fraction_max 0.945
_reflns_number_gt 9584
_reflns_number_total 14377
_reflns_threshold_expression 'I > 2\s(I)'
_cod_data_source_file d3ce01227a2.cif
_cod_data_source_block 55
_cod_depositor_comments 'Adding full bibliography for 7248096--7248097.cif.'
_cod_database_code 7248096
_shelx_shelxl_version_number 2018/3
_shelx_space_group_comment
;
The symmetry employed for this shelxl refinement is uniquely defined
by the following loop, which should always be used as a source of
symmetry information in preference to the above space-group names.
They are only intended as comments.
;
_shelx_estimated_absorpt_t_max 0.132
_shelx_estimated_absorpt_t_min 0.105
_olex2_refinement_description
;
1. Twinned data refinement
 Scales: 0.70(3)
 0.30(3)
2. Fixed Uiso
 At 1.2 times of:
  All C(H) groups, All C(H,H) groups
 At 1.5 times of:
  All O(H,H) groups
3. Restrained distances
 O5-C5
 1.25 with sigma of 0.01
4. Uiso/Uaniso restraints and constraints
Co3 \\sim O8 \\sim O9 \\sim O10 \\sim O11: within 2A with sigma of 0.01 and
sigma for terminal atoms of 0.02 within 2A
Uanis(C30) \\sim Ueq: with sigma of 0.005 and sigma for terminal atoms of 0.01
Uanis(W3) \\sim Ueq: with sigma of 0.01 and sigma for terminal atoms of 0.02
Uanis(Co3) \\sim Ueq: with sigma of 0.001 and sigma for terminal atoms of 0.002
5. Rigid body (RIGU) restrains
 All non-hydrogen atoms
 with sigma for 1-2 distances of 0.001 and sigma for 1-3 distances of 0.001
6. Others
 Fixed Sof: W9(0.9) W11(0.9) W12(0.9) O12(0.7) W3(0.1) W7(0.1) W13(0.1) O13(0.3)
7.a Riding coordinates:
 O6W(H6WA,H6WB)
7.b Secondary CH2 refined with riding coordinates:
 C28(H28A,H28B), C53(H53A,H53B), C54(H54A,H54B)
7.c Aromatic/amide H refined with riding coordinates:
 C1(H1), C4(H4), C8(H8), C10(H10), C12(H12), C14(H14), C16(H16), C17(H17),
 C35(H35), C37(H37), C19(H19), C18(H18), C21(H21), C23(H23), C24(H24), C27(H27),
  C7(H7), C15(H15), C31(H31), C32(H32), C34(H34), C36(H36), C38(H38), C33(H33),
 C40(H40), C44(H44), C46(H46), C48(H48), C43(H43), C45(H45), C47(H47), C49(H49),
  C25(H25), C13(H13), C50(H50), C52(H52)
7.d Fitted hexagon refined as free rotating group:
 N1(C1,C4,C6,C8,C10), C17(C35,C9,C37,C19,C39), C27(C7,C29,C15,C31,N5), C30(C32,
 C34,N6,C36,C38), C40(C42,C44,C46,N2,C48), C47(C3,C49,C25,C51,C13)
;
_smtbx_masks_special_details
;
A solvent mask was calculated and 208 electrons were 
found in a volume of 632\%A^3^ in 2 voids per unit cell. 
This is consistent with the presence of 
4.6[H2O], 0.4[H2O] per Unit Cell 
which account for 200 electrons 
per unit cell.
;
_smtbx_masks_void_probe_radius 1.2
_smtbx_masks_void_truncation_radius 1.2
_olex2_submission_special_instructions 'No special instructions were received'

loop_
_space_group_symop_operation_xyz
'x, y, z'
'-x, -y, z+1/2'
'-x+1/2, y+1/2, z+1/2'
'x+1/2, -y+1/2, z'

loop_
_atom_site_label
_atom_site_type_symbol
_atom_site_fract_x
_atom_site_fract_y
_atom_site_fract_z
_atom_site_U_iso_or_equiv
_atom_site_adp_type
_atom_site_occupancy
_atom_site_site_symmetry_order
_atom_site_calc_flag
_atom_site_refinement_flags_posn
_atom_site_refinement_flags_adp
_atom_site_refinement_flags_occupancy
_atom_site_disorder_assembly
_atom_site_disorder_group
W1 W 0.01056(12) 0.58448(8) 0.21619(7) 0.0246(4) Uani 1 1 d . . . . .
W2 W -0.15070(13) 0.61665(9) 0.38631(7) 0.0345(5) Uani 1 1 d . . . . .
W4 W -0.05795(12) 0.41327(8) 0.43794(7) 0.0270(4) Uani 1 1 d . . . . .
W5 W -0.13394(14) 0.35430(9) 0.31273(7) 0.0346(5) Uani 1 1 d . . . . .
W6 W 0.07780(13) 0.63845(8) 0.32860(7) 0.0288(4) Uani 1 1 d . . . . .
W8 W 0.05045(13) 0.54263(9) 0.44232(7) 0.0306(4) Uani 1 1 d . . . . .
W10 W 0.18783(13) 0.52166(9) 0.27550(7) 0.0328(5) Uani 1 1 d . . . . .
W14 W -0.25669(13) 0.48403(9) 0.37260(7) 0.0332(5) Uani 1 1 d . . . . .
W15 W 0.14594(13) 0.42394(9) 0.38771(7) 0.0343(5) Uani 1 1 d . . . . .
Co1 Co 0.1616(4) -0.2130(3) 0.0884(2) 0.0318(15) Uani 1 1 d . . . . .
Co2 Co -0.1258(5) 0.4213(3) 0.0735(2) 0.0305(16) Uani 1 1 d . . . . .
Co3 Co -0.0341(7) 0.4972(5) 0.3267(4) 0.081(2) Uani 1 1 d . U . . .
O1 O 0.0414(19) -0.1830(14) 0.1274(11) 0.035(5) Uani 1 1 d . . . . .
O1W O 0.101(2) -0.3026(13) 0.0795(10) 0.032(5) Uani 1 1 d . . . . .
O2 O 0.053(2) -0.1740(15) 0.0438(12) 0.040(5) Uani 1 1 d . . . . .
O2W O 0.222(2) -0.1236(14) 0.0994(12) 0.044(6) Uani 1 1 d . . . . .
O3 O 0.367(4) -0.514(3) -0.3723(18) 0.119(18) Uani 1 1 d . . . . .
O3W O -0.247(2) 0.4561(16) 0.0474(13) 0.057(7) Uani 1 1 d . . . . .
O4 O 0.496(3) -0.4937(17) -0.4172(14) 0.065(9) Uani 1 1 d . . . . .
O4W O -0.077(3) 0.5120(15) 0.0760(15) 0.062(8) Uani 1 1 d . . . . .
O5 O 0.411(3) -0.3231(16) 0.6205(14) 0.074(12) Uani 1 1 d D . . . .
O5W O 0.002(2) 0.3868(15) 0.0985(12) 0.044(6) Uani 1 1 d . . . . .
O6 O 0.434(2) -0.2255(16) 0.6072(13) 0.059(10) Uani 1 1 d . . . . .
O7 O -0.159(2) 0.4333(14) 0.1508(12) 0.039(4) Uani 1 1 d . . . . .
O8 O -0.051(2) 0.4275(14) 0.2820(12) 0.041(3) Uani 1 1 d . U . . .
O9 O -0.147(2) 0.5345(15) 0.3366(12) 0.043(3) Uani 1 1 d . U . . .
O10 O 0.044(2) 0.5491(14) 0.2925(11) 0.040(3) Uani 1 1 d . U . . .
O11 O 0.016(2) 0.4754(14) 0.3871(12) 0.042(3) Uani 1 1 d . U . . .
O14 O -0.019(2) 0.4775(14) 0.4804(12) 0.039(3) Uani 1 1 d . . . . .
O15 O 0.1380(19) 0.5586(13) 0.2147(12) 0.038(3) Uani 1 1 d . . . . .
O16 O 0.048(2) 0.6521(14) 0.2606(11) 0.038(3) Uani 1 1 d . . . . .
O17 O -0.116(2) 0.6001(14) 0.2432(11) 0.041(3) Uani 1 1 d . . . . .
O18 O 0.098(2) 0.3776(15) 0.3306(12) 0.045(4) Uani 1 1 d . . . . .
O19 O 0.190(2) 0.5972(14) 0.3070(11) 0.040(3) Uani 1 1 d . . . . .
O20 O 0.093(2) 0.5914(14) 0.3905(11) 0.038(3) Uani 1 1 d . . . . .
O21 O 0.143(2) 0.3218(14) 0.2362(11) 0.040(4) Uani 1 1 d . . . . .
O22 O -0.171(2) 0.4560(15) 0.4224(11) 0.040(4) Uani 1 1 d . . . . .
O23 O -0.046(2) 0.6461(15) 0.3485(11) 0.039(3) Uani 1 1 d . . . . .
O24 O 0.155(2) 0.4885(14) 0.4359(12) 0.040(3) Uani 1 1 d . . . . .
O25 O -0.028(2) 0.3204(14) 0.2868(12) 0.042(3) Uani 1 1 d . . . . .
O26 O -0.308(2) 0.5264(15) 0.3154(11) 0.044(3) Uani 1 1 d . . . . .
O27 O -0.036(2) 0.5070(14) 0.1983(11) 0.037(3) Uani 1 1 d . . . . .
O28 O 0.124(2) 0.7055(15) 0.3437(12) 0.044(5) Uani 1 1 d . . . . .
O29 O -0.245(2) 0.5628(15) 0.4083(11) 0.042(3) Uani 1 1 d . . . . .
O30 O 0.087(2) 0.5806(14) 0.4985(11) 0.037(5) Uani 1 1 d . . . . .
O31 O 0.194(2) 0.4854(16) 0.3394(12) 0.045(4) Uani 1 1 d . . . . .
O32 O -0.356(2) 0.4612(16) 0.3987(12) 0.048(5) Uani 1 1 d . . . . .
O33 O -0.199(2) 0.4980(15) 0.2355(11) 0.041(3) Uani 1 1 d . . . . .
O34 O -0.090(2) 0.3644(15) 0.4874(12) 0.042(5) Uani 1 1 d . . . . .
O35 O -0.223(2) 0.4164(15) 0.3322(12) 0.042(4) Uani 1 1 d . . . . .
O37 O -0.065(2) 0.5802(15) 0.4325(12) 0.041(3) Uani 1 1 d . . . . .
O38 O 0.293(2) 0.5198(14) 0.2540(12) 0.041(4) Uani 1 1 d . . . . .
O39 O -0.195(2) 0.2886(15) 0.3163(12) 0.046(5) Uani 1 1 d . . . . .
O40 O 0.065(2) 0.3800(15) 0.4317(12) 0.042(3) Uani 1 1 d . . . . .
O41 O -0.300(2) 0.6031(15) 0.2335(12) 0.045(5) Uani 1 1 d . . . . .
O42 O -0.180(2) 0.3733(14) 0.2427(11) 0.040(3) Uani 1 1 d . . . . .
O43 O 0.008(2) 0.6229(14) 0.1602(11) 0.037(4) Uani 1 1 d . . . . .
O44 O 0.134(2) 0.4485(15) 0.2466(12) 0.042(3) Uani 1 1 d . . . . .
O48 O -0.184(2) 0.6812(15) 0.4194(12) 0.042(5) Uani 1 1 d . . . . .
O49 O -0.221(2) 0.6352(15) 0.3241(12) 0.040(3) Uani 1 1 d . . . . .
O52 O 0.246(2) 0.3891(15) 0.4063(11) 0.042(5) Uani 1 1 d . . . . .
O53 O -0.085(2) 0.3622(14) 0.3771(11) 0.041(4) Uani 1 1 d . . . . .
N1 N 0.2494(17) -0.2267(14) 0.0261(9) 0.040(6) Uani 1 1 d G . . . .
C1 C 0.3435(18) -0.2174(14) 0.0284(9) 0.039(9) Uani 1 1 d G . . . .
H1 H 0.369754 -0.200582 0.057532 0.046 Uiso 1 1 calc R U . . .
C4 C 0.3985(13) -0.2331(15) -0.0129(11) 0.047(11) Uani 1 1 d G . . . .
H4 H 0.461505 -0.226865 -0.011422 0.056 Uiso 1 1 calc R U . . .
C6 C 0.3593(18) -0.2582(15) -0.0565(9) 0.037(7) Uani 1 1 d G . . . .
C8 C 0.2652(19) -0.2675(15) -0.0588(9) 0.048(11) Uani 1 1 d G . . . .
H8 H 0.238992 -0.284316 -0.087989 0.058 Uiso 1 1 calc R U . . .
C10 C 0.2102(13) -0.2518(15) -0.0175(11) 0.048(12) Uani 1 1 d G . . . .
H10 H 0.147239 -0.258034 -0.019035 0.057 Uiso 1 1 calc R U . . .
N3 N 0.238(2) -0.2364(17) 0.1510(14) 0.034(6) Uani 1 1 d . . . . .
N4 N 0.519(3) -0.3274(18) 0.3527(14) 0.036(8) Uani 1 1 d . . . . .
C2 C 0.444(5) -0.487(3) -0.380(2) 0.072(12) Uani 1 1 d . . . . .
C5 C 0.438(3) -0.2805(18) 0.5924(15) 0.033(8) Uani 1 1 d D . . . .
C11 C 0.479(3) -0.296(2) 0.5425(19) 0.043(10) Uani 1 1 d . . . . .
C12 C 0.560(3) -0.320(2) 0.3061(16) 0.037(10) Uani 1 1 d . . . . .
H12 H 0.622809 -0.324329 0.301022 0.045 Uiso 1 1 calc R U . . .
C14 C 0.502(3) -0.3046(19) 0.2685(17) 0.031(8) Uani 1 1 d . . . . .
H14 H 0.526566 -0.298920 0.235931 0.037 Uiso 1 1 calc R U . . .
C16 C 0.262(3) -0.302(2) 0.2269(18) 0.047(13) Uani 1 1 d . . . . .
H16 H 0.239809 -0.330326 0.250013 0.057 Uiso 1 1 calc R U . . .
C17 C -0.1230(18) -0.1211(13) 0.0379(8) 0.032(9) Uani 1 1 d G . . . .
H17 H -0.094156 -0.132926 0.007753 0.038 Uiso 1 1 calc R U . . .
C35 C -0.2078(18) -0.0923(14) 0.0360(8) 0.040(11) Uani 1 1 d G . . . .
H35 H -0.235645 -0.084851 0.004709 0.047 Uiso 1 1 calc R U . . .
C9 C -0.2508(14) -0.0747(13) 0.0810(10) 0.030(6) Uani 1 1 d G . . . .
C37 C -0.2092(18) -0.0859(14) 0.1279(8) 0.035(9) Uani 1 1 d G . . . .
H37 H -0.237987 -0.074110 0.157962 0.042 Uiso 1 1 calc R U . . .
C19 C -0.1244(18) -0.1147(14) 0.1297(8) 0.039(11) Uani 1 1 d G . . . .
H19 H -0.096498 -0.122186 0.161007 0.047 Uiso 1 1 calc R U . . .
C39 C -0.0813(15) -0.1323(12) 0.0847(10) 0.026(7) Uani 1 1 d G . . . .
C18 C 0.373(3) -0.305(2) 0.3213(16) 0.038(10) Uani 1 1 d . . . . .
H18 H 0.309793 -0.299996 0.324683 0.045 Uiso 1 1 calc R U . . .
C20 C 0.413(3) -0.297(2) 0.2747(16) 0.032(8) Uani 1 1 d . . . . .
C21 C 0.531(4) -0.368(3) 0.482(2) 0.071(17) Uani 1 1 d . . . . .
H21 H 0.536229 -0.409300 0.474217 0.085 Uiso 1 1 calc R U . . .
C22 C 0.351(3) -0.277(2) 0.2314(16) 0.032(8) Uani 1 1 d . . . . .
C23 C 0.535(3) -0.265(2) 0.4595(18) 0.044(10) Uani 1 1 d . . . . .
H23 H 0.546250 -0.234624 0.435696 0.053 Uiso 1 1 calc R U . . .
C24 C 0.208(3) -0.281(2) 0.1866(14) 0.025(8) Uani 1 1 d . . . . .
H24 H 0.149175 -0.297683 0.182636 0.030 Uiso 1 1 calc R U . . .
C26 C 0.011(3) -0.167(2) 0.0843(18) 0.037(10) Uani 1 1 d . . . . .
C27 C -0.1636(18) 0.2955(11) 0.1153(8) 0.034(10) Uani 1 1 d G . . . .
H27 H -0.136091 0.312271 0.144134 0.041 Uiso 1 1 calc R U . . .
C7 C -0.1919(19) 0.2350(11) 0.1158(9) 0.036(10) Uani 1 1 d G . . . .
H7 H -0.183379 0.211429 0.144910 0.043 Uiso 1 1 calc R U . . .
C29 C -0.2329(18) 0.2099(8) 0.0728(11) 0.026(8) Uani 1 1 d G . . . .
C15 C -0.2456(19) 0.2452(11) 0.0293(9) 0.029(8) Uani 1 1 d G . . . .
H15 H -0.273109 0.228413 0.000463 0.034 Uiso 1 1 calc R U . . .
C31 C -0.2173(19) 0.3056(11) 0.0288(8) 0.037(10) Uani 1 1 d G . . . .
H31 H -0.225822 0.329254 -0.000314 0.045 Uiso 1 1 calc R U . . .
N5 N -0.1763(18) 0.3308(8) 0.0718(10) 0.032(6) Uani 1 1 d G . . . .
C28 C -0.336(3) -0.0377(19) 0.0802(18) 0.029(5) Uani 1 1 d . . . . .
H28A H -0.371790 -0.048794 0.050553 0.035 Uiso 1 1 calc R U . . .
H28B H -0.371598 -0.046717 0.110437 0.035 Uiso 1 1 calc R U . . .
C30 C -0.263(2) 0.1454(9) 0.0753(10) 0.023(5) Uani 1 1 d G U . . .
C32 C -0.286(2) 0.1187(11) 0.1218(8) 0.037(10) Uani 1 1 d G . . . .
H32 H -0.282899 0.141416 0.151695 0.044 Uiso 1 1 calc R U . . .
C34 C -0.3131(18) 0.0581(11) 0.1234(8) 0.029(8) Uani 1 1 d G . . . .
H34 H -0.328386 0.040261 0.154516 0.035 Uiso 1 1 calc R U . . .
N6 N -0.3175(18) 0.0242(8) 0.0787(10) 0.030(6) Uani 1 1 d G . . . .
C36 C -0.2947(18) 0.0508(11) 0.0322(8) 0.032(9) Uani 1 1 d G . . . .
H36 H -0.297639 0.028132 0.002292 0.039 Uiso 1 1 calc R U . . .
C38 C -0.2674(19) 0.1114(11) 0.0305(8) 0.029(8) Uani 1 1 d G . . . .
H38 H -0.252151 0.129287 -0.000530 0.034 Uiso 1 1 calc R U . . .
C33 C 0.428(3) -0.320(3) 0.3655(19) 0.054(14) Uani 1 1 d . . . . .
H33 H 0.404418 -0.324037 0.398412 0.064 Uiso 1 1 calc R U . . .
C40 C 0.4029(16) -0.2729(15) -0.1458(11) 0.062(14) Uani 1 1 d G . . . .
H40 H 0.350243 -0.251754 -0.155212 0.074 Uiso 1 1 calc R U . . .
C42 C 0.4244(18) -0.2803(15) -0.0945(10) 0.043(9) Uani 1 1 d G . . . .
C44 C 0.5030(19) -0.3119(14) -0.0805(8) 0.044(10) Uani 1 1 d G . . . .
H44 H 0.517421 -0.316821 -0.046102 0.052 Uiso 1 1 calc R U . . .
C46 C 0.5602(15) -0.3360(13) -0.1178(11) 0.035(8) Uani 1 1 d G . . . .
H46 H 0.612831 -0.357104 -0.108436 0.042 Uiso 1 1 calc R U . . .
N2 N 0.5387(17) -0.3286(15) -0.1692(10) 0.056(9) Uani 1 1 d G . . . .
C48 C 0.4600(19) -0.2970(17) -0.1832(8) 0.051(11) Uani 1 1 d G . . . .
H48 H 0.445655 -0.292038 -0.217548 0.062 Uiso 1 1 calc R U . . .
C41 C 0.552(3) -0.326(2) 0.4489(18) 0.045(8) Uani 1 1 d . . . . .
C43 C 0.500(4) -0.350(2) 0.5301(18) 0.051(12) Uani 1 1 d . . . . .
H43 H 0.494007 -0.380414 0.555020 0.061 Uiso 1 1 calc R U . . .
C45 C 0.501(3) -0.253(2) 0.5073(16) 0.033(8) Uani 1 1 d . . . . .
H45 H 0.491784 -0.212417 0.516208 0.039 Uiso 1 1 calc R U . . .
C47 C 0.468(2) -0.4207(16) -0.2469(11) 0.058(11) Uani 1 1 d G . . . .
H47 H 0.432444 -0.417682 -0.217507 0.069 Uiso 1 1 calc R U . . .
C3 C 0.554(2) -0.3937(15) -0.2488(10) 0.048(9) Uani 1 1 d G . . . .
C49 C 0.6069(19) -0.3983(16) -0.2928(13) 0.068(14) Uani 1 1 d G . . . .
H49 H 0.664434 -0.380161 -0.294039 0.081 Uiso 1 1 calc R U . . .
C25 C 0.574(2) -0.4299(16) -0.3349(10) 0.058(11) Uani 1 1 d G . . . .
H25 H 0.609143 -0.432970 -0.364344 0.070 Uiso 1 1 calc R U . . .
C51 C 0.488(3) -0.4570(15) -0.3330(11) 0.062(11) Uani 1 1 d G . . . .
C13 C 0.4347(19) -0.4524(16) -0.2891(14) 0.065(12) Uani 1 1 d G . . . .
H13 H 0.377151 -0.470492 -0.287813 0.078 Uiso 1 1 calc R U . . .
C50 C 0.324(3) -0.215(2) 0.1599(19) 0.046(12) Uani 1 1 d . . . . .
H50 H 0.345821 -0.183373 0.139423 0.055 Uiso 1 1 calc R U . . .
C52 C 0.377(3) -0.236(2) 0.1964(17) 0.039(11) Uani 1 1 d . . . . .
H52 H 0.437444 -0.222007 0.197951 0.047 Uiso 1 1 calc R U . . .
C53 C 0.590(3) -0.340(2) 0.3957(17) 0.047(8) Uani 1 1 d . . . . .
H53A H 0.607303 -0.383018 0.394263 0.056 Uiso 1 1 calc R U . . .
H53B H 0.644221 -0.316187 0.389839 0.056 Uiso 1 1 calc R U . . .
C54 C 0.601(4) -0.357(3) -0.209(2) 0.076(11) Uani 1 1 d . . . . .
H54A H 0.635107 -0.325077 -0.225293 0.091 Uiso 1 1 calc R U . . .
H54B H 0.644093 -0.383270 -0.191247 0.091 Uiso 1 1 calc R U . . .
W9 W -0.11959(17) 0.43887(10) 0.21312(8) 0.0263(5) Uani 0.9 1 d . . P A 1
W11 W 0.06495(16) 0.37549(9) 0.25915(8) 0.0289(5) Uani 0.9 1 d . . P A 1
W12 W -0.22388(17) 0.57395(12) 0.27339(9) 0.0265(6) Uani 0.9 1 d . . P A 1
O12 O -0.008(3) 0.388(2) 0.2012(17) 0.037(3) Uani 0.7 1 d . . P A 1
W3 W 0.1223(19) 0.3773(10) 0.2764(9) 0.045(4) Uani 0.1 1 d . U P A 2
W7 W -0.199(2) 0.5671(14) 0.2585(10) 0.035(4) Uani 0.1 1 d . . P A 2
W13 W -0.0781(19) 0.4493(12) 0.2051(10) 0.040(4) Uani 0.1 1 d . . P A 2
O13 O 0.019(7) 0.419(5) 0.217(4) 0.039(4) Uani 0.3 1 d . . P A 2
O6W O 0.167(2) 0.2025(14) 0.2076(13) 0.054(9) Uani 1 1 d . . . . .
H6WA H 0.175975 0.197258 0.175835 0.081 Uiso 1 1 d R U . . .
H6WB H 0.203335 0.177938 0.222085 0.081 Uiso 1 1 d R U . . .

loop_
_atom_site_aniso_label
_atom_site_aniso_U_11
_atom_site_aniso_U_22
_atom_site_aniso_U_33
_atom_site_aniso_U_23
_atom_site_aniso_U_13
_atom_site_aniso_U_12
W1 0.0322(10) 0.0244(10) 0.0173(8) 0.0013(8) 0.0022(7) 0.0007(8)
W2 0.0428(12) 0.0356(12) 0.0250(10) -0.0079(9) -0.0003(9) 0.0130(9)
W4 0.0310(10) 0.0268(10) 0.0230(9) 0.0049(8) 0.0019(8) -0.0018(8)
W5 0.0451(13) 0.0305(11) 0.0281(10) 0.0015(9) 0.0037(9) -0.0075(9)
W6 0.0352(11) 0.0228(10) 0.0285(10) -0.0002(8) 0.0066(8) -0.0004(8)
W8 0.0351(11) 0.0389(11) 0.0176(9) -0.0016(9) -0.0044(8) -0.0044(9)
W10 0.0366(11) 0.0348(11) 0.0271(10) 0.0015(9) 0.0088(9) 0.0004(8)
W14 0.0318(11) 0.0410(12) 0.0268(10) 0.0029(9) 0.0040(8) -0.0038(9)
W15 0.0366(12) 0.0373(12) 0.0291(10) 0.0039(9) -0.0014(8) 0.0115(9)
Co1 0.026(3) 0.037(4) 0.033(3) 0.003(3) -0.001(3) 0.004(3)
Co2 0.043(4) 0.029(3) 0.020(3) 0.002(3) 0.003(2) -0.010(3)
Co3 0.081(3) 0.080(3) 0.080(3) 0.0001(14) 0.0003(14) -0.0002(14)
O1 0.030(8) 0.038(12) 0.036(8) 0.010(8) 0.004(7) 0.009(8)
O1W 0.031(13) 0.043(9) 0.021(14) 0.003(9) 0.001(9) 0.006(8)
O2 0.036(8) 0.047(13) 0.036(8) 0.009(9) 0.006(6) 0.013(8)
O2W 0.032(12) 0.038(10) 0.062(17) 0.008(8) 0.010(11) 0.008(9)
O3 0.13(2) 0.15(4) 0.08(2) -0.02(2) -0.001(17) -0.04(2)
O3W 0.062(12) 0.053(14) 0.057(13) 0.019(17) -0.010(12) 0.007(11)
O4 0.10(2) 0.05(2) 0.044(12) 0.020(13) -0.019(13) 0.031(17)
O4W 0.078(18) 0.037(10) 0.07(2) 0.009(12) 0.012(13) -0.017(9)
O5 0.13(3) 0.046(13) 0.051(16) -0.015(12) 0.036(17) -0.024(15)
O5W 0.041(10) 0.053(15) 0.040(17) 0.007(14) -0.003(9) -0.009(8)
O6 0.08(3) 0.045(12) 0.053(17) -0.022(11) 0.025(17) -0.024(13)
O7 0.055(8) 0.026(11) 0.037(5) 0.002(5) -0.002(5) -0.001(6)
O8 0.048(5) 0.041(5) 0.036(5) 0.001(4) 0.002(4) -0.002(4)
O9 0.045(5) 0.047(5) 0.038(5) 0.000(4) 0.003(4) 0.002(4)
O10 0.044(5) 0.041(5) 0.035(5) -0.003(4) 0.001(4) -0.001(4)
O11 0.045(5) 0.043(5) 0.038(5) 0.000(4) -0.001(4) -0.002(4)
O14 0.040(8) 0.039(7) 0.039(6) 0.000(5) 0.002(5) -0.004(6)
O15 0.043(6) 0.036(8) 0.035(6) -0.004(6) 0.002(5) 0.000(5)
O16 0.044(8) 0.040(6) 0.031(6) -0.002(5) 0.004(5) 0.003(5)
O17 0.044(5) 0.043(7) 0.035(9) -0.003(7) 0.004(5) 0.004(5)
O18 0.050(9) 0.049(9) 0.036(5) 0.000(5) 0.000(5) 0.004(6)
O19 0.041(6) 0.045(6) 0.035(8) -0.002(6) 0.001(5) -0.001(4)
O20 0.041(8) 0.041(7) 0.032(5) 0.000(6) 0.000(5) -0.002(6)
O21 0.049(9) 0.035(6) 0.036(9) 0.001(8) 0.000(8) 0.000(7)
O22 0.046(5) 0.042(10) 0.034(7) -0.004(6) 0.000(5) -0.004(7)
O23 0.043(6) 0.048(8) 0.025(9) -0.003(7) 0.000(6) 0.003(4)
O24 0.041(6) 0.045(6) 0.035(6) 0.004(6) 0.002(5) 0.001(5)
O25 0.050(6) 0.042(6) 0.033(8) 0.008(6) 0.003(5) 0.000(5)
O26 0.046(6) 0.051(8) 0.035(7) -0.003(6) 0.003(5) 0.002(5)
O27 0.041(7) 0.036(5) 0.035(8) 0.000(4) 0.000(6) 0.002(5)
O28 0.055(10) 0.039(6) 0.037(12) 0.000(6) -0.002(10) -0.005(7)
O29 0.045(7) 0.047(6) 0.034(8) 0.000(6) 0.001(6) 0.000(5)
O30 0.043(12) 0.036(11) 0.033(6) 0.007(8) 0.002(7) -0.005(8)
O31 0.048(7) 0.051(8) 0.037(6) 0.006(7) 0.004(5) 0.004(6)
O32 0.044(6) 0.055(13) 0.045(14) 0.002(9) 0.006(7) -0.006(7)
O33 0.045(7) 0.044(6) 0.035(7) 0.001(6) 0.005(6) 0.001(5)
O34 0.049(12) 0.038(9) 0.039(7) -0.002(8) 0.002(9) -0.004(8)
O35 0.047(8) 0.049(5) 0.031(8) 0.000(7) -0.001(6) -0.001(5)
O37 0.042(6) 0.047(10) 0.035(7) 0.004(6) 0.003(5) 0.001(7)
O38 0.044(6) 0.043(13) 0.036(12) 0.001(9) 0.003(6) 0.000(5)
O39 0.050(10) 0.043(6) 0.045(14) 0.009(7) -0.005(9) -0.008(7)
O40 0.048(6) 0.045(7) 0.035(7) 0.000(6) 0.002(5) 0.000(5)
O41 0.044(6) 0.054(13) 0.037(9) -0.001(7) 0.003(7) 0.007(9)
O42 0.045(6) 0.041(6) 0.034(6) 0.003(5) 0.004(5) -0.002(5)
O43 0.046(12) 0.032(10) 0.034(6) -0.005(7) 0.004(6) 0.003(9)
O44 0.047(6) 0.036(5) 0.044(9) -0.001(5) 0.003(5) 0.000(5)
O48 0.050(14) 0.044(7) 0.032(10) 0.003(8) 0.008(8) 0.002(6)
O49 0.039(7) 0.048(6) 0.034(6) 0.001(5) 0.005(5) 0.005(6)
O52 0.047(6) 0.046(12) 0.034(13) 0.002(7) 0.003(6) 0.003(8)
O53 0.047(10) 0.038(8) 0.037(5) 0.002(5) 0.001(6) -0.001(6)
N1 0.036(9) 0.045(15) 0.039(8) 0.012(9) 0.008(8) 0.009(8)
C1 0.036(9) 0.04(2) 0.043(10) 0.009(13) 0.008(8) 0.009(9)
C4 0.036(9) 0.06(3) 0.047(11) 0.000(15) 0.009(8) 0.006(11)
C6 0.037(10) 0.03(2) 0.039(9) 0.014(11) 0.011(8) 0.000(9)
C8 0.037(10) 0.07(3) 0.040(11) 0.007(15) 0.012(8) -0.003(11)
C10 0.037(10) 0.07(3) 0.040(10) 0.007(14) 0.012(8) -0.001(11)
N3 0.021(8) 0.045(14) 0.035(8) 0.007(9) 0.003(7) -0.002(8)
N4 0.044(10) 0.03(2) 0.031(8) -0.003(10) -0.007(7) 0.008(13)
C2 0.10(2) 0.07(3) 0.053(13) 0.008(16) -0.014(12) 0.013(17)
C5 0.03(2) 0.042(12) 0.030(11) -0.014(9) -0.006(12) -0.015(12)
C11 0.05(3) 0.041(11) 0.034(11) -0.011(8) 0.003(13) -0.009(13)
C12 0.034(9) 0.05(3) 0.028(8) -0.007(12) -0.013(7) -0.004(12)
C14 0.033(9) 0.03(2) 0.027(9) -0.012(12) -0.012(7) -0.002(11)
C16 0.033(10) 0.07(2) 0.043(17) 0.019(17) -0.016(11) -0.020(13)
C17 0.032(12) 0.03(2) 0.037(9) 0.000(11) 0.000(8) 0.011(13)
C35 0.037(12) 0.04(3) 0.040(10) 0.008(11) 0.005(8) 0.020(15)
C9 0.023(11) 0.027(13) 0.040(10) 0.004(10) 0.002(8) 0.004(10)
C37 0.029(12) 0.03(2) 0.041(10) 0.003(11) 0.000(8) 0.009(13)
C19 0.033(13) 0.05(3) 0.037(9) -0.001(11) -0.002(8) 0.016(15)
C39 0.027(10) 0.014(18) 0.038(9) 0.002(10) 0.000(7) 0.000(11)
C18 0.043(10) 0.05(3) 0.024(9) -0.003(11) -0.006(8) 0.009(13)
C20 0.034(8) 0.04(2) 0.022(9) -0.008(10) -0.010(7) -0.001(10)
C21 0.13(5) 0.049(13) 0.035(12) -0.007(9) 0.018(19) 0.010(15)
C22 0.028(9) 0.04(2) 0.026(10) 0.003(12) -0.008(8) -0.009(10)
C23 0.04(3) 0.052(13) 0.038(12) -0.001(10) 0.006(13) 0.012(14)
C24 0.018(10) 0.037(16) 0.021(12) -0.004(12) 0.002(8) -0.002(11)
C26 0.034(10) 0.04(2) 0.036(9) 0.010(10) 0.004(7) 0.014(13)
C27 0.05(2) 0.032(9) 0.024(10) 0.007(8) 0.000(12) -0.018(10)
C7 0.04(2) 0.031(9) 0.035(10) 0.006(8) -0.005(12) -0.018(11)
C29 0.023(19) 0.024(7) 0.032(9) 0.005(5) 0.000(9) -0.005(8)
C15 0.02(2) 0.028(8) 0.033(10) 0.008(7) 0.002(10) -0.003(9)
C31 0.06(2) 0.031(8) 0.023(10) 0.007(7) 0.000(12) -0.013(11)
N5 0.041(16) 0.034(8) 0.020(10) 0.005(6) 0.007(10) -0.009(8)
C28 0.022(10) 0.024(8) 0.042(13) 0.003(7) 0.003(8) 0.002(7)
C30 0.020(9) 0.024(6) 0.027(7) 0.004(5) -0.001(6) -0.003(5)
C32 0.05(3) 0.027(8) 0.029(7) 0.004(6) 0.005(8) -0.010(12)
C34 0.03(2) 0.024(8) 0.035(9) 0.003(7) 0.012(10) -0.001(10)
N6 0.028(15) 0.024(8) 0.037(9) 0.001(6) 0.010(9) 0.001(8)
C36 0.03(2) 0.028(8) 0.034(9) -0.001(7) 0.006(9) -0.008(10)
C38 0.03(2) 0.028(8) 0.028(7) 0.002(6) -0.001(8) -0.007(10)
C33 0.046(11) 0.09(4) 0.025(10) 0.002(14) -0.006(8) 0.016(14)
C40 0.030(17) 0.11(4) 0.043(9) 0.007(12) 0.013(9) 0.01(2)
C42 0.034(12) 0.05(2) 0.044(9) 0.003(11) 0.010(9) -0.004(13)
C44 0.039(14) 0.05(2) 0.041(9) -0.010(13) 0.006(10) 0.001(15)
C46 0.028(14) 0.03(2) 0.046(9) -0.018(12) 0.008(9) -0.021(12)
N2 0.029(14) 0.09(2) 0.045(9) -0.014(11) 0.012(9) -0.004(15)
C48 0.021(15) 0.09(3) 0.047(10) 0.002(13) 0.017(10) -0.015(15)
C41 0.05(2) 0.053(13) 0.029(8) -0.003(9) -0.004(9) 0.016(15)
C43 0.08(3) 0.042(11) 0.031(11) -0.010(9) 0.005(15) -0.003(13)
C45 0.02(2) 0.044(12) 0.036(11) -0.006(9) -0.002(12) -0.003(13)
C47 0.066(16) 0.07(3) 0.041(12) 0.020(14) -0.009(12) 0.013(16)
C3 0.062(15) 0.05(2) 0.030(11) 0.014(12) -0.002(10) 0.021(15)
C49 0.083(17) 0.08(3) 0.038(12) -0.004(15) 0.010(12) 0.004(19)
C25 0.085(17) 0.05(3) 0.036(12) 0.006(13) 0.000(12) 0.017(16)
C51 0.087(17) 0.05(2) 0.044(12) 0.017(14) -0.009(11) 0.013(16)
C13 0.076(17) 0.07(3) 0.046(13) 0.016(15) -0.010(12) 0.006(17)
C50 0.027(10) 0.06(2) 0.048(18) 0.026(17) -0.006(11) -0.013(12)
C52 0.026(10) 0.05(2) 0.039(15) 0.013(15) -0.003(10) -0.005(12)
C53 0.048(12) 0.06(2) 0.028(8) -0.004(9) -0.006(8) 0.021(15)
C54 0.049(14) 0.13(3) 0.052(11) -0.029(16) 0.013(9) 0.009(11)
W9 0.0315(14) 0.0280(12) 0.0193(11) -0.0036(9) 0.0019(10) -0.0010(10)
W11 0.0384(13) 0.0236(11) 0.0246(11) -0.0026(9) 0.0024(10) 0.0063(10)
W12 0.0279(14) 0.0344(13) 0.0173(12) -0.0024(11) 0.0010(9) 0.0080(11)
O12 0.045(6) 0.035(7) 0.032(6) 0.006(6) 0.005(5) -0.002(5)
W3 0.062(9) 0.036(6) 0.038(6) -0.006(5) -0.001(6) -0.002(6)
W7 0.035(6) 0.046(9) 0.025(5) 0.003(5) 0.002(6) -0.002(6)
W13 0.056(9) 0.031(5) 0.032(8) -0.002(5) 0.003(6) -0.010(5)
O13 0.046(6) 0.033(10) 0.037(7) 0.004(9) 0.004(4) -0.001(5)
O6W 0.08(3) 0.030(19) 0.05(2) -0.017(18) -0.004(19) 0.009(18)

loop_
_atom_type_symbol
_atom_type_description
_atom_type_scat_dispersion_real
_atom_type_scat_dispersion_imag
_atom_type_scat_source
C C 0.0033 0.0016 'International Tables Vol C Tables 4.2.6.8 and 6.1.1.4'
Co Co 0.3494 0.9721 'International Tables Vol C Tables 4.2.6.8 and 6.1.1.4'
H H 0.0000 0.0000 'International Tables Vol C Tables 4.2.6.8 and 6.1.1.4'
N N 0.0061 0.0033 'International Tables Vol C Tables 4.2.6.8 and 6.1.1.4'
O O 0.0106 0.0060 'International Tables Vol C Tables 4.2.6.8 and 6.1.1.4'
W W -0.8490 6.8722 'International Tables Vol C Tables 4.2.6.8 and 6.1.1.4'

loop_
_geom_angle_atom_site_label_1
_geom_angle_atom_site_label_2
_geom_angle_atom_site_label_3
_geom_angle
_geom_angle_site_symmetry_1
_geom_angle_site_symmetry_3
_geom_angle_publ_flag
O15 W1 O10 72.7(12) . . ?
O15 W1 O16 88.2(12) . . ?
O15 W1 O17 159.5(13) . . ?
O16 W1 O10 70.6(12) . . ?
O16 W1 O17 85.2(12) . . ?
O17 W1 O10 86.8(12) . . ?
O27 W1 O10 89.3(12) . . ?
O27 W1 O15 94.4(12) . . ?
O27 W1 O16 158.0(12) . . ?
O27 W1 O17 84.9(13) . . ?
O43 W1 O10 165.5(13) . . ?
O43 W1 O15 98.5(14) . . ?
O43 W1 O16 98.1(14) . . ?
O43 W1 O17 101.7(13) . . ?
O43 W1 O27 103.1(13) . . ?
O23 W2 O9 87.3(12) . . ?
O23 W2 O49 85.2(12) . . ?
O29 W2 O9 72.0(12) . . ?
O29 W2 O23 159.2(13) . . ?
O29 W2 O37 91.3(13) . . ?
O29 W2 O49 90.1(13) . . ?
O37 W2 O9 90.8(13) . . ?
O37 W2 O23 87.0(13) . . ?
O37 W2 O49 161.7(13) . . ?
O48 W2 O9 164.5(13) . . ?
O48 W2 O23 101.7(14) . . ?
O48 W2 O29 98.9(14) . . ?
O48 W2 O37 102.1(14) . . ?
O48 W2 O49 95.8(14) . . ?
O49 W2 O9 72.3(12) . . ?
O14 W4 O11 75.0(12) . . ?
O14 W4 O22 91.2(13) . . ?
O14 W4 O40 92.9(13) . . ?
O14 W4 O53 162.7(13) . . ?
O22 W4 O11 89.5(12) . . ?
O22 W4 O53 86.4(12) . . ?
O34 W4 O11 165.1(13) . . ?
O34 W4 O14 96.1(14) . . ?
O34 W4 O22 102.8(14) . . ?
O34 W4 O40 94.6(14) . . ?
O34 W4 O53 101.2(13) . . ?
O40 W4 O11 74.3(12) . . ?
O40 W4 O22 161.6(12) . . ?
O40 W4 O53 84.3(12) . . ?
O53 W4 O11 87.8(12) . . ?
O25 W5 O8 72.2(12) . . ?
O25 W5 O35 159.3(14) . . ?
O25 W5 O42 91.5(13) . . ?
O35 W5 O8 87.1(12) . . ?
O35 W5 O42 82.6(13) . . ?
O39 W5 O8 160.7(14) . . ?
O39 W5 O25 96.5(15) . . ?
O39 W5 O35 103.6(15) . . ?
O39 W5 O42 93.2(14) . . ?
O39 W5 O53 103.5(14) . . ?
O42 W5 O8 72.0(12) . . ?
O53 W5 O8 93.0(12) . . ?
O53 W5 O25 92.8(13) . . ?
O53 W5 O35 87.4(13) . . ?
O53 W5 O42 162.2(13) . . ?
O16 W6 O10 71.6(12) . . ?
O16 W6 O19 89.7(13) . . ?
O16 W6 O20 156.4(13) . . ?
O16 W6 O23 91.4(12) . . ?
O19 W6 O10 69.8(12) . . ?
O20 W6 O10 84.9(12) . . ?
O20 W6 O19 84.1(13) . . ?
O23 W6 O10 89.0(12) . . ?
O23 W6 O19 157.2(14) . . ?
O23 W6 O20 85.9(12) . . ?
O28 W6 O10 164.9(14) . . ?
O28 W6 O16 100.4(14) . . ?
O28 W6 O19 97.9(15) . . ?
O28 W6 O20 103.0(14) . . ?
O28 W6 O23 104.3(15) . . ?
O14 W8 O11 74.1(12) . . ?
O20 W8 O11 89.1(13) . . ?
O20 W8 O14 161.8(13) . . ?
O20 W8 O24 91.4(13) . . ?
O20 W8 O37 87.0(13) . . ?
O24 W8 O11 72.8(12) . . ?
O24 W8 O14 90.1(12) . . ?
O30 W8 O11 164.1(13) . . ?
O30 W8 O14 94.2(13) . . ?
O30 W8 O20 103.6(13) . . ?
O30 W8 O24 97.0(13) . . ?
O30 W8 O37 100.1(14) . . ?
O37 W8 O11 90.0(13) . . ?
O37 W8 O14 86.1(13) . . ?
O37 W8 O24 162.7(14) . . ?
O15 W10 O10 72.3(12) . . ?
O15 W10 O44 82.8(13) . . ?
O19 W10 O10 71.5(12) . . ?
O19 W10 O15 89.8(13) . . ?
O19 W10 O31 89.0(14) . . ?
O19 W10 O44 156.9(13) . . ?
O31 W10 O10 88.8(13) . . ?
O31 W10 O15 160.4(13) . . ?
O31 W10 O44 90.9(14) . . ?
O38 W10 O10 163.7(14) . . ?
O38 W10 O15 94.6(14) . . ?
O38 W10 O19 99.3(14) . . ?
O38 W10 O31 104.8(14) . . ?
O38 W10 O44 103.0(14) . . ?
O44 W10 O10 85.4(12) . . ?
O22 W14 O9 88.9(12) . . ?
O22 W14 O26 161.3(13) . . ?
O22 W14 O29 84.5(13) . . ?
O26 W14 O9 72.4(13) . . ?
O26 W14 O29 88.7(13) . . ?
O29 W14 O9 72.2(12) . . ?
O32 W14 O9 165.6(15) . . ?
O32 W14 O22 101.0(14) . . ?
O32 W14 O26 97.2(14) . . ?
O32 W14 O29 98.1(15) . . ?
O32 W14 O35 102.7(15) . . ?
O35 W14 O9 88.0(13) . . ?
O35 W14 O22 87.6(13) . . ?
O35 W14 O26 92.7(13) . . ?
O35 W14 O29 158.8(13) . . ?
O18 W15 O11 87.2(13) . . ?
O18 W15 O31 89.6(14) . . ?
O24 W15 O11 71.7(12) . . ?
O24 W15 O18 158.1(13) . . ?
O24 W15 O31 83.6(13) . . ?
O24 W15 O40 91.3(13) . . ?
O31 W15 O11 87.0(12) . . ?
O40 W15 O11 74.4(12) . . ?
O40 W15 O18 88.6(14) . . ?
O40 W15 O31 161.4(13) . . ?
O52 W15 O11 163.7(13) . . ?
O52 W15 O18 107.0(14) . . ?
O52 W15 O24 94.8(14) . . ?
O52 W15 O31 100.8(14) . . ?
O52 W15 O40 97.4(14) . . ?
O1 Co1 O1W 89.9(11) . . ?
O1 Co1 O2 62.1(11) . . ?
O1 Co1 O2W 89.3(11) . . ?
O1W Co1 O2W 178.5(12) . . ?
O2 Co1 O1W 90.3(12) . . ?
O2 Co1 O2W 90.4(12) . . ?
N1 Co1 O1 156.8(11) . . ?
N1 Co1 O1W 92.0(11) . . ?
N1 Co1 O2 94.8(11) . . ?
N1 Co1 O2W 89.2(12) . . ?
N3 Co1 O1 98.2(12) . . ?
N3 Co1 O1W 94.5(13) . . ?
N3 Co1 O2 159.7(13) . . ?
N3 Co1 O2W 84.3(14) . . ?
N3 Co1 N1 104.7(12) . . ?
O3W Co2 O4W 87.0(15) . . ?
O3W Co2 O5W 178.0(14) . . ?
O3W Co2 O7 94.3(14) . . ?
O3W Co2 O30 85.8(13) . 2_564 ?
O3W Co2 N5 92.6(13) . . ?
O4W Co2 N5 179.1(14) . . ?
O5W Co2 O4W 91.8(14) . . ?
O5W Co2 N5 88.6(12) . . ?
O7 Co2 O4W 85.9(13) . . ?
O7 Co2 O5W 87.2(12) . . ?
O7 Co2 N5 93.3(11) . . ?
O30 Co2 O4W 87.5(14) 2_564 . ?
O30 Co2 O5W 92.6(12) 2_564 . ?
O30 Co2 O7 173.4(11) 2_564 . ?
O30 Co2 N5 93.3(11) 2_564 . ?
O9 Co3 O8 108.6(14) . . ?
O10 Co3 O8 105.8(14) . . ?
O10 Co3 O9 110.1(15) . . ?
O11 Co3 O8 111.7(15) . . ?
O11 Co3 O9 110.7(15) . . ?
O11 Co3 O10 109.8(15) . . ?
C26 O1 Co1 87(3) . . ?
C26 O2 Co1 87(3) . . ?
W9 O7 Co2 147.0(18) . . ?
W13 O7 Co2 127.3(18) . . ?
Co3 O8 W5 115.5(15) . . ?
Co3 O8 W9 119.3(16) . . ?
Co3 O8 W11 119.5(15) . . ?
Co3 O8 W13 114.9(17) . . ?
W9 O8 W5 98.1(12) . . ?
W9 O8 W11 101.8(13) . . ?
W11 O8 W5 98.6(13) . . ?
W13 O8 W5 114.7(16) . . ?
W2 O9 W7 105.1(15) . . ?
W14 O9 W2 98.3(12) . . ?
W14 O9 W12 98.9(12) . . ?
W14 O9 W7 107.8(15) . . ?
Co3 O9 W2 117.3(15) . . ?
Co3 O9 W14 119.4(17) . . ?
Co3 O9 W12 121.7(16) . . ?
Co3 O9 W7 107.8(16) . . ?
W12 O9 W2 96.3(13) . . ?
W1 O10 W6 97.0(12) . . ?
W1 O10 W10 97.0(12) . . ?
W10 O10 W6 96.5(11) . . ?
Co3 O10 W1 121.5(15) . . ?
Co3 O10 W6 118.4(15) . . ?
Co3 O10 W10 120.8(16) . . ?
W4 O11 W15 95.7(12) . . ?
W8 O11 W4 97.8(13) . . ?
W8 O11 W15 98.5(12) . . ?
Co3 O11 W4 119.8(15) . . ?
Co3 O11 W8 120.5(17) . . ?
Co3 O11 W15 119.3(16) . . ?
W4 O14 W8 113.1(15) . . ?
W10 O15 W1 117.9(15) . . ?
W6 O16 W1 120.7(16) . . ?
W12 O17 W1 151.5(18) . . ?
W7 O17 W1 140(2) . . ?
W11 O18 W15 148.1(19) . . ?
W3 O18 W15 131(2) . . ?
W10 O19 W6 122.2(16) . . ?
W8 O20 W6 152.8(17) . . ?
W14 O22 W4 148.7(17) . . ?
W6 O23 W2 150.2(18) . . ?
W15 O24 W8 117.0(15) . . ?
W5 O25 W11 117.9(16) . . ?
W14 O26 W12 117.1(16) . . ?
W14 O26 W7 114.6(16) . . ?
W1 O27 W9 149.0(17) . . ?
W13 O27 W1 158(2) . . ?
W2 O29 W14 117.5(15) . . ?
W8 O30 Co2 150.5(18) . 2_565 ?
W10 O31 W15 148.6(19) . . ?
W9 O33 W12 150.9(18) . . ?
W7 O33 W13 126(2) . . ?
W14 O35 W5 150.5(18) . . ?
W8 O37 W2 148.2(18) . . ?
W15 O40 W4 115.6(16) . . ?
W5 O42 W13 108.1(14) . . ?
W9 O42 W5 112.8(15) . . ?
W11 O44 W10 146.7(18) . . ?
W3 O44 W10 127.1(19) . . ?
W2 O49 W7 114.4(16) . . ?
W12 O49 W2 116.5(16) . . ?
W5 O53 W4 149.8(18) . . ?
C1 N1 Co1 123.3(15) . . ?
C1 N1 C10 120.0 . . ?
C10 N1 Co1 116.4(15) . . ?
N1 C1 H1 120.0 . . ?
N1 C1 C4 120.0 . . ?
C4 C1 H1 120.0 . . ?
C1 C4 H4 120.0 . . ?
C6 C4 C1 120.0 . . ?
C6 C4 H4 120.0 . . ?
C4 C6 C8 120.0 . . ?
C4 C6 C42 115(2) . . ?
C8 C6 C42 124(2) . . ?
C6 C8 H8 120.0 . . ?
C10 C8 C6 120.0 . . ?
C10 C8 H8 120.0 . . ?
N1 C10 H10 120.0 . . ?
C8 C10 N1 120.0 . . ?
C8 C10 H10 120.0 . . ?
C24 N3 Co1 122(3) . . ?
C50 N3 Co1 123(3) . . ?
C50 N3 C24 115(4) . . ?
C12 N4 C33 128(4) . . ?
C12 N4 C53 112(4) . . ?
C33 N4 C53 119(4) . . ?
O3 C2 C51 117(6) . . ?
O4 C2 O3 126(7) . . ?
O4 C2 C51 115(6) . . ?
O5 C5 O6 121(4) . . ?
O5 C5 C11 118(4) . . ?
O6 C5 C11 121(4) . . ?
C43 C11 C5 122(5) . . ?
C43 C11 C45 115(5) . . ?
C45 C11 C5 122(4) . . ?
N4 C12 H12 122.8 . . ?
C14 C12 N4 114(4) . . ?
C14 C12 H12 122.8 . . ?
C12 C14 H14 118.0 . . ?
C20 C14 C12 124(5) . . ?
C20 C14 H14 118.0 . . ?
C22 C16 H16 121.2 . . ?
C24 C16 H16 121.2 . . ?
C24 C16 C22 118(4) . . ?
C35 C17 H17 120.0 . . ?
C35 C17 C39 120.0 . . ?
C39 C17 H17 120.0 . . ?
C17 C35 H35 120.0 . . ?
C17 C35 C9 120.0 . . ?
C9 C35 H35 120.0 . . ?
C35 C9 C37 120.0 . . ?
C35 C9 C28 121(2) . . ?
C37 C9 C28 118(2) . . ?
C9 C37 H37 120.0 . . ?
C19 C37 C9 120.0 . . ?
C19 C37 H37 120.0 . . ?
C37 C19 H19 120.0 . . ?
C39 C19 C37 120.0 . . ?
C39 C19 H19 120.0 . . ?
C17 C39 C26 118(2) . . ?
C19 C39 C17 120.0 . . ?
C19 C39 C26 122(2) . . ?
C20 C18 H18 119.8 . . ?
C20 C18 C33 120(4) . . ?
C33 C18 H18 119.8 . . ?
C14 C20 C18 121(4) . . ?
C14 C20 C22 122(4) . . ?
C18 C20 C22 117(4) . . ?
C41 C21 H21 120.6 . . ?
C41 C21 C43 119(6) . . ?
C43 C21 H21 120.6 . . ?
C16 C22 C20 120(4) . . ?
C52 C22 C16 118(4) . . ?
C52 C22 C20 122(4) . . ?
C41 C23 H23 122.2 . . ?
C45 C23 H23 122.2 . . ?
C45 C23 C41 116(5) . . ?
N3 C24 H24 118.7 . . ?
C16 C24 N3 123(4) . . ?
C16 C24 H24 118.7 . . ?
O1 C26 C39 116(4) . . ?
O2 C26 O1 123(4) . . ?
O2 C26 C39 120(4) . . ?
C7 C27 H27 120.0 . . ?
C7 C27 N5 120.0 . . ?
N5 C27 H27 120.0 . . ?
C27 C7 H7 120.0 . . ?
C29 C7 C27 120.0 . . ?
C29 C7 H7 120.0 . . ?
C7 C29 C15 120.0 . . ?
C7 C29 C30 118(2) . . ?
C15 C29 C30 122(2) . . ?
C29 C15 H15 120.0 . . ?
C31 C15 C29 120.0 . . ?
C31 C15 H15 120.0 . . ?
C15 C31 H31 120.0 . . ?
C15 C31 N5 120.0 . . ?
N5 C31 H31 120.0 . . ?
C27 N5 Co2 117.4(13) . . ?
C31 N5 Co2 122.6(13) . . ?
C31 N5 C27 120.0 . . ?
C9 C28 H28A 109.1 . . ?
C9 C28 H28B 109.1 . . ?
H28A C28 H28B 107.9 . . ?
N6 C28 C9 112(3) . . ?
N6 C28 H28A 109.1 . . ?
N6 C28 H28B 109.1 . . ?
C32 C30 C29 121(2) . . ?
C32 C30 C38 120.0 . . ?
C38 C30 C29 119(2) . . ?
C30 C32 H32 120.0 . . ?
C34 C32 C30 120.0 . . ?
C34 C32 H32 120.0 . . ?
C32 C34 H34 120.0 . . ?
C32 C34 N6 120.0 . . ?
N6 C34 H34 120.0 . . ?
C28 N6 C34 121(3) . . ?
C28 N6 C36 119(3) . . ?
C36 N6 C34 120.0 . . ?
N6 C36 H36 120.0 . . ?
N6 C36 C38 120.0 . . ?
C38 C36 H36 120.0 . . ?
C30 C38 H38 120.0 . . ?
C36 C38 C30 120.0 . . ?
C36 C38 H38 120.0 . . ?
N4 C33 C18 112(4) . . ?
N4 C33 H33 124.2 . . ?
C18 C33 H33 124.2 . . ?
C42 C40 H40 120.0 . . ?
C42 C40 C48 120.0 . . ?
C48 C40 H40 120.0 . . ?
C40 C42 C6 118(2) . . ?
C40 C42 C44 120.0 . . ?
C44 C42 C6 122(2) . . ?
C42 C44 H44 120.0 . . ?
C42 C44 C46 120.0 . . ?
C46 C44 H44 120.0 . . ?
C44 C46 H46 120.0 . . ?
N2 C46 C44 120.0 . . ?
N2 C46 H46 120.0 . . ?
C46 N2 C48 120.0 . . ?
C46 N2 C54 119(3) . . ?
C48 N2 C54 121(3) . . ?
C40 C48 H48 120.0 . . ?
N2 C48 C40 120.0 . . ?
N2 C48 H48 120.0 . . ?
C21 C41 C23 120(5) . . ?
C21 C41 C53 123(5) . . ?
C23 C41 C53 116(5) . . ?
C11 C43 C21 125(6) . . ?
C11 C43 H43 117.6 . . ?
C21 C43 H43 117.6 . . ?
C11 C45 C23 124(5) . . ?
C11 C45 H45 117.8 . . ?
C23 C45 H45 117.8 . . ?
C3 C47 H47 120.0 . . ?
C3 C47 C13 120.0 . . ?
C13 C47 H47 120.0 . . ?
C47 C3 C49 120.0 . . ?
C47 C3 C54 128(3) . . ?
C49 C3 C54 112(3) . . ?
C3 C49 H49 120.0 . . ?
C25 C49 C3 120.0 . . ?
C25 C49 H49 120.0 . . ?
C49 C25 H25 120.0 . . ?
C51 C25 C49 120.0 . . ?
C51 C25 H25 120.0 . . ?
C25 C51 C2 122(4) . . ?
C25 C51 C13 120.0 . . ?
C13 C51 C2 117(4) . . ?
C47 C13 H13 120.0 . . ?
C51 C13 C47 120.0 . . ?
C51 C13 H13 120.0 . . ?
N3 C50 H50 118.5 . . ?
C52 C50 N3 123(5) . . ?
C52 C50 H50 118.5 . . ?
C22 C52 H52 118.0 . . ?
C50 C52 C22 124(4) . . ?
C50 C52 H52 118.0 . . ?
N4 C53 H53A 109.1 . . ?
N4 C53 H53B 109.1 . . ?
C41 C53 N4 113(4) . . ?
C41 C53 H53A 109.1 . . ?
C41 C53 H53B 109.1 . . ?
H53A C53 H53B 107.8 . . ?
N2 C54 H54A 108.3 . . ?
N2 C54 H54B 108.3 . . ?
C3 C54 N2 116(4) . . ?
C3 C54 H54A 108.3 . . ?
C3 C54 H54B 108.3 . . ?
H54A C54 H54B 107.4 . . ?
O7 W9 O8 165.4(13) . . ?
O7 W9 O27 94.2(13) . . ?
O7 W9 O33 98.0(14) . . ?
O7 W9 O42 100.4(14) . . ?
O7 W9 O12 94.9(17) . . ?
O27 W9 O8 88.0(12) . . ?
O27 W9 O12 83.4(16) . . ?
O33 W9 O8 96.5(13) . . ?
O33 W9 O27 85.1(13) . . ?
O33 W9 O42 96.8(13) . . ?
O33 W9 O12 163.3(17) . . ?
O42 W9 O8 76.8(12) . . ?
O42 W9 O27 164.8(13) . . ?
O42 W9 O12 91.1(16) . . ?
O12 W9 O8 71.0(15) . . ?
O18 W11 O8 84.9(13) . . ?
O18 W11 O25 80.1(13) . . ?
O21 W11 O8 168.0(13) . . ?
O21 W11 O18 100.9(13) . . ?
O21 W11 O25 99.3(14) . . ?
O21 W11 O44 99.5(13) . . ?
O21 W11 O12 101.1(17) . . ?
O25 W11 O8 71.1(12) . . ?
O44 W11 O8 90.9(12) . . ?
O44 W11 O18 90.9(14) . . ?
O44 W11 O25 160.5(13) . . ?
O12 W11 O8 72.3(16) . . ?
O12 W11 O18 157.1(17) . . ?
O12 W11 O25 90.1(16) . . ?
O12 W11 O44 91.8(17) . . ?
O17 W12 O9 90.6(12) . . ?
O17 W12 O26 160.2(14) . . ?
O17 W12 O33 83.8(13) . . ?
O17 W12 O49 93.3(13) . . ?
O26 W12 O9 71.4(12) . . ?
O26 W12 O33 86.9(13) . . ?
O33 W12 O9 87.2(12) . . ?
O41 W12 O9 168.3(13) . . ?
O41 W12 O17 100.6(15) . . ?
O41 W12 O26 98.0(15) . . ?
O41 W12 O33 97.6(14) . . ?
O41 W12 O49 100.6(14) . . ?
O49 W12 O9 74.8(13) . . ?
O49 W12 O26 90.0(13) . . ?
O49 W12 O33 161.8(13) . . ?
W11 O12 W9 115(2) . . ?
O18 W3 O21 132(2) . . ?
O18 W3 O44 117(2) . . ?
O18 W3 O13 119(3) . . ?
O21 W3 O44 111.1(19) . . ?
O21 W3 O13 89(3) . . ?
O44 W3 O13 55(3) . . ?
O9 W7 O26 62.6(13) . . ?
O9 W7 O49 65.4(13) . . ?
O17 W7 O9 97(2) . . ?
O17 W7 O26 157(2) . . ?
O17 W7 O33 111(2) . . ?
O17 W7 O41 111(2) . . ?
O17 W7 O49 90(2) . . ?
O33 W7 O9 92.2(19) . . ?
O33 W7 O26 83.1(18) . . ?
O33 W7 O41 106(2) . . ?
O33 W7 O49 152(2) . . ?
O41 W7 O9 137.1(18) . . ?
O41 W7 O26 80.9(16) . . ?
O41 W7 O49 82.7(16) . . ?
O49 W7 O26 71.4(13) . . ?
O7 W13 O8 142.9(19) . . ?
O7 W13 O33 82.0(16) . . ?
O7 W13 O42 78.2(15) . . ?
O8 W13 O33 85.2(15) . . ?
O8 W13 O42 64.8(13) . . ?
O27 W13 O7 110(2) . . ?
O27 W13 O8 104(2) . . ?
O27 W13 O33 88(2) . . ?
O27 W13 O42 158(2) . . ?
O27 W13 O13 91(4) . . ?
O33 W13 O42 72.7(14) . . ?
O13 W13 O7 129(5) . . ?
O13 W13 O8 63(4) . . ?
O13 W13 O33 147(5) . . ?
O13 W13 O42 100(4) . . ?
W13 O13 W3 150(7) . . ?
H6WA O6W H6WB 104.5 . . ?

loop_
_geom_bond_atom_site_label_1
_geom_bond_atom_site_label_2
_geom_bond_distance
_geom_bond_site_symmetry_2
_geom_bond_publ_flag
W1 O10 2.20(3) . ?
W1 O15 1.94(3) . ?
W1 O16 1.96(3) . ?
W1 O17 2.01(3) . ?
W1 O27 1.89(3) . ?
W1 O43 1.69(3) . ?
W2 O9 2.23(3) . ?
W2 O23 1.93(3) . ?
W2 O29 1.91(3) . ?
W2 O37 1.92(3) . ?
W2 O48 1.73(3) . ?
W2 O49 1.97(3) . ?
W4 O11 2.19(3) . ?
W4 O14 1.89(3) . ?
W4 O22 1.95(3) . ?
W4 O34 1.75(3) . ?
W4 O40 1.94(3) . ?
W4 O53 1.99(3) . ?
W5 O8 2.17(3) . ?
W5 O25 1.84(3) . ?
W5 O35 1.95(3) . ?
W5 O39 1.69(3) . ?
W5 O42 1.99(3) . ?
W5 O53 1.84(3) . ?
W6 O10 2.23(3) . ?
W6 O16 1.86(3) . ?
W6 O19 1.95(3) . ?
W6 O20 1.94(3) . ?
W6 O23 1.89(3) . ?
W6 O28 1.67(3) . ?
W8 O11 2.13(3) . ?
W8 O14 2.01(3) . ?
W8 O20 1.84(3) . ?
W8 O24 1.95(3) . ?
W8 O30 1.77(3) . ?
W8 O37 1.89(3) . ?
W10 O10 2.23(3) . ?
W10 O15 1.93(3) . ?
W10 O19 1.85(3) . ?
W10 O31 1.85(3) . ?
W10 O38 1.63(3) . ?
W10 O44 1.94(3) . ?
W14 O9 2.16(3) . ?
W14 O22 1.90(3) . ?
W14 O26 1.92(3) . ?
W14 O29 1.97(3) . ?
W14 O32 1.68(3) . ?
W14 O35 1.89(3) . ?
W15 O11 2.21(3) . ?
W15 O18 1.94(3) . ?
W15 O24 1.90(3) . ?
W15 O31 1.98(3) . ?
W15 O40 1.91(3) . ?
W15 O52 1.71(3) . ?
Co1 O1 2.13(3) . ?
Co1 O1W 2.17(3) . ?
Co1 O2 2.14(3) . ?
Co1 O2W 2.17(3) . ?
Co1 N1 2.10(2) . ?
Co1 N3 2.05(4) . ?
Co2 O3W 2.04(3) . ?
Co2 O4W 2.12(3) . ?
Co2 O5W 2.11(3) . ?
Co2 O7 2.10(3) . ?
Co2 O30 2.04(3) 2_564 ?
Co2 N5 2.120(18) . ?
Co3 O8 1.94(3) . ?
Co3 O9 1.86(3) . ?
Co3 O10 1.84(3) . ?
Co3 O11 1.81(3) . ?
O1 C26 1.27(5) . ?
O2 C26 1.24(5) . ?
O3 C2 1.29(7) . ?
O4 C2 1.25(7) . ?
O5 C5 1.254(14) . ?
O6 C5 1.27(5) . ?
O7 W9 1.74(3) . ?
O7 W13 1.88(4) . ?
O8 W9 2.08(3) . ?
O8 W11 2.13(3) . ?
O8 W13 2.11(4) . ?
O9 W12 2.18(3) . ?
O9 W7 2.30(4) . ?
O17 W12 1.85(3) . ?
O17 W7 1.47(4) . ?
O18 W11 1.93(3) . ?
O18 W3 1.46(4) . ?
O21 W11 1.74(3) . ?
O21 W3 1.64(4) . ?
O25 W11 1.96(3) . ?
O26 W12 1.95(3) . ?
O26 W7 2.35(4) . ?
O27 W9 1.97(3) . ?
O27 W13 1.42(4) . ?
O33 W9 1.84(3) . ?
O33 W12 1.97(3) . ?
O33 W7 1.63(4) . ?
O33 W13 2.21(4) . ?
O41 W12 1.66(3) . ?
O41 W7 1.80(4) . ?
O42 W9 1.85(3) . ?
O42 W13 2.44(4) . ?
O44 W11 1.92(3) . ?
O44 W3 1.76(4) . ?
O49 W12 1.89(3) . ?
O49 W7 2.30(4) . ?
N1 C1 1.3900 . ?
N1 C10 1.3900 . ?
C1 H1 0.9300 . ?
C1 C4 1.3900 . ?
C4 H4 0.9300 . ?
C4 C6 1.3900 . ?
C6 C8 1.3900 . ?
C6 C42 1.46(3) . ?
C8 H8 0.9300 . ?
C8 C10 1.3900 . ?
C10 H10 0.9300 . ?
N3 C24 1.43(5) . ?
N3 C50 1.36(5) . ?
N4 C12 1.37(5) . ?
N4 C33 1.39(6) . ?
N4 C53 1.55(5) . ?
C2 C51 1.53(7) . ?
C5 C11 1.48(6) . ?
C11 C43 1.28(7) . ?
C11 C45 1.36(6) . ?
C12 H12 0.9300 . ?
C12 C14 1.34(6) . ?
C14 H14 0.9300 . ?
C14 C20 1.33(5) . ?
C16 H16 0.9300 . ?
C16 C22 1.41(6) . ?
C16 C24 1.39(6) . ?
C17 H17 0.9300 . ?
C17 C35 1.3900 . ?
C17 C39 1.3900 . ?
C35 H35 0.9300 . ?
C35 C9 1.3900 . ?
C9 C37 1.3900 . ?
C9 C28 1.48(4) . ?
C37 H37 0.9300 . ?
C37 C19 1.3900 . ?
C19 H19 0.9300 . ?
C19 C39 1.3900 . ?
C39 C26 1.54(5) . ?
C18 H18 0.9300 . ?
C18 C20 1.36(6) . ?
C18 C33 1.45(6) . ?
C20 C22 1.52(6) . ?
C21 H21 0.9300 . ?
C21 C41 1.31(7) . ?
C21 C43 1.38(6) . ?
C22 C52 1.35(6) . ?
C23 H23 0.9300 . ?
C23 C41 1.39(7) . ?
C23 C45 1.37(6) . ?
C24 H24 0.9300 . ?
C27 H27 0.9300 . ?
C27 C7 1.3900 . ?
C27 N5 1.3900 . ?
C7 H7 0.9300 . ?
C7 C29 1.3900 . ?
C29 C15 1.3900 . ?
C29 C30 1.49(2) . ?
C15 H15 0.9300 . ?
C15 C31 1.3900 . ?
C31 H31 0.9300 . ?
C31 N5 1.3900 . ?
C28 H28A 0.9700 . ?
C28 H28B 0.9700 . ?
C28 N6 1.38(4) . ?
C30 C32 1.3900 . ?
C30 C38 1.3900 . ?
C32 H32 0.9300 . ?
C32 C34 1.3900 . ?
C34 H34 0.9300 . ?
C34 N6 1.3900 . ?
N6 C36 1.3900 . ?
C36 H36 0.9300 . ?
C36 C38 1.3900 . ?
C38 H38 0.9300 . ?
C33 H33 0.9300 . ?
C40 H40 0.9300 . ?
C40 C42 1.3900 . ?
C40 C48 1.3900 . ?
C42 C44 1.3900 . ?
C44 H44 0.9300 . ?
C44 C46 1.3900 . ?
C46 H46 0.9300 . ?
C46 N2 1.3900 . ?
N2 C48 1.3900 . ?
N2 C54 1.51(5) . ?
C48 H48 0.9300 . ?
C41 C53 1.53(6) . ?
C43 H43 0.9300 . ?
C45 H45 0.9300 . ?
C47 H47 0.9300 . ?
C47 C3 1.3900 . ?
C47 C13 1.3900 . ?
C3 C49 1.3900 . ?
C3 C54 1.49(6) . ?
C49 H49 0.9300 . ?
C49 C25 1.3900 . ?
C25 H25 0.9300 . ?
C25 C51 1.3900 . ?
C51 C13 1.3900 . ?
C13 H13 0.9300 . ?
C50 H50 0.9300 . ?
C50 C52 1.32(6) . ?
C52 H52 0.9300 . ?
C53 H53A 0.9700 . ?
C53 H53B 0.9700 . ?
C54 H54A 0.9700 . ?
C54 H54B 0.9700 . ?
W9 O12 2.00(4) . ?
W11 O12 1.87(4) . ?
W3 O13 2.35(11) . ?
W13 O13 1.60(11) . ?
O6W H6WA 0.8506 . ?
O6W H6WB 0.8488 . ?

loop_
_geom_torsion_atom_site_label_1
_geom_torsion_atom_site_label_2
_geom_torsion_atom_site_label_3
_geom_torsion_atom_site_label_4
_geom_torsion
_geom_torsion_site_symmetry_1
_geom_torsion_site_symmetry_2
_geom_torsion_site_symmetry_3
_geom_torsion_site_symmetry_4
_geom_torsion_publ_flag
W1 O17 W12 O9 54(4) . . . . ?
W1 O17 W12 O26 29(6) . . . . ?
W1 O17 W12 O33 -33(3) . . . . ?
W1 O17 W12 O41 -130(4) . . . . ?
W1 O17 W12 O49 129(4) . . . . ?
W1 O17 W7 O9 77(3) . . . . ?
W1 O17 W7 O26 106(6) . . . . ?
W1 O17 W7 O33 -18(4) . . . . ?
W1 O17 W7 O41 -135(3) . . . . ?
W1 O17 W7 O49 142(3) . . . . ?
W1 O27 W13 O7 139(6) . . . . ?
W1 O27 W13 O8 -26(7) . . . . ?
W1 O27 W13 O33 58(6) . . . . ?
W1 O27 W13 O42 30(11) . . . . ?
W1 O27 W13 O13 -89(7) . . . . ?
W2 O49 W12 O9 3.0(15) . . . . ?
W2 O49 W12 O17 -86.7(17) . . . . ?
W2 O49 W12 O26 73.7(17) . . . . ?
W2 O49 W12 O33 -6(5) . . . . ?
W2 O49 W12 O41 171.9(17) . . . . ?
W5 O42 W9 O7 169.3(16) . . . . ?
W5 O42 W9 O8 3.9(14) . . . . ?
W5 O42 W9 O27 5(6) . . . . ?
W5 O42 W9 O33 -91.2(17) . . . . ?
W5 O42 W9 O12 74.1(19) . . . . ?
W10 O44 W3 O18 39(4) . . . . ?
W10 O44 W3 O21 -141(2) . . . . ?
W10 O44 W3 O13 147(4) . . . . ?
W15 O18 W3 O21 132(3) . . . . ?
W15 O18 W3 O44 -47(4) . . . . ?
W15 O18 W3 O13 -110(4) . . . . ?
Co1 O1 C26 O2 0(5) . . . . ?
Co1 O1 C26 C39 -174(4) . . . . ?
Co1 O2 C26 O1 0(5) . . . . ?
Co1 O2 C26 C39 174(4) . . . . ?
Co1 N1 C1 C4 174(2) . . . . ?
Co1 N1 C10 C8 -174.1(19) . . . . ?
Co1 N3 C24 C16 174(4) . . . . ?
Co1 N3 C50 C52 -170(4) . . . . ?
Co2 O7 W9 O8 -42(7) . . . . ?
Co2 O7 W9 O27 56(3) . . . . ?
Co2 O7 W9 O33 142(3) . . . . ?
Co2 O7 W9 O42 -119(3) . . . . ?
Co2 O7 W9 O12 -27(3) . . . . ?
Co2 O7 W13 O8 -140(3) . . . . ?
Co2 O7 W13 O27 65(3) . . . . ?
Co2 O7 W13 O33 149(2) . . . . ?
Co2 O7 W13 O42 -137(2) . . . . ?
Co2 O7 W13 O13 -44(6) . . . . ?
O3 C2 C51 C25 176(5) . . . . ?
O3 C2 C51 C13 -10(7) . . . . ?
O4 C2 C51 C25 9(7) . . . . ?
O4 C2 C51 C13 -176(4) . . . . ?
O5 C5 C11 C43 -10(8) . . . . ?
O5 C5 C11 C45 172(5) . . . . ?
O6 C5 C11 C43 167(5) . . . . ?
O6 C5 C11 C45 -10(7) . . . . ?
O7 W13 O13 W3 -137(10) . . . . ?
O8 W5 O25 W11 3.1(15) . . . . ?
O8 W5 O53 W4 57(3) . . . . ?
O8 Co3 O9 W2 -179.8(15) . . . . ?
O8 Co3 O9 W14 62(2) . . . . ?
O8 Co3 O9 W12 -62(2) . . . . ?
O8 Co3 O9 W7 -62(2) . . . . ?
O8 Co3 O10 W1 58(2) . . . . ?
O8 Co3 O10 W6 177.2(15) . . . . ?
O8 Co3 O10 W10 -64.6(19) . . . . ?
O8 Co3 O11 W4 -63(2) . . . . ?
O8 Co3 O11 W8 176.1(15) . . . . ?
O8 Co3 O11 W15 54(2) . . . . ?
O8 W11 O12 W9 1.7(18) . . . . ?
O8 W13 O13 W3 1(10) . . . . ?
O9 W14 O35 W5 64(4) . . . . ?
O9 Co3 O10 W1 -60(2) . . . . ?
O9 Co3 O10 W6 60(2) . . . . ?
O9 Co3 O10 W10 178.2(16) . . . . ?
O9 Co3 O11 W4 59(2) . . . . ?
O9 Co3 O11 W8 -63(2) . . . . ?
O9 Co3 O11 W15 175.5(16) . . . . ?
O10 W1 O27 W9 54(3) . . . . ?
O10 W1 O27 W13 30(6) . . . . ?
O10 W6 O16 W1 1.6(14) . . . . ?
O10 W6 O23 W2 62(3) . . . . ?
O10 W10 O19 W6 0.0(15) . . . . ?
O10 W10 O31 W15 60(4) . . . . ?
O10 Co3 O9 W2 -64.4(19) . . . . ?
O10 Co3 O9 W14 177.1(16) . . . . ?
O10 Co3 O9 W12 53(2) . . . . ?
O10 Co3 O9 W7 54(2) . . . . ?
O10 Co3 O11 W4 -179.6(16) . . . . ?
O10 Co3 O11 W8 59(2) . . . . ?
O10 Co3 O11 W15 -63(2) . . . . ?
O11 W4 O14 W8 1.0(14) . . . . ?
O11 W8 O20 W6 62(4) . . . . ?
O11 W8 O30 Co2 -10(7) . . . 2_565 ?
O11 W8 O37 W2 -56(3) . . . . ?
O11 Co3 O9 W2 57(2) . . . . ?
O11 Co3 O9 W14 -61(2) . . . . ?
O11 Co3 O9 W12 174.9(17) . . . . ?
O11 Co3 O9 W7 175.4(16) . . . . ?
O11 Co3 O10 W1 178.3(16) . . . . ?
O11 Co3 O10 W6 -62(2) . . . . ?
O11 Co3 O10 W10 56(2) . . . . ?
O14 W8 O20 W6 40(7) . . . . ?
O14 W8 O30 Co2 32(4) . . . 2_565 ?
O14 W8 O37 W2 -130(4) . . . . ?
O15 W1 O27 W9 127(3) . . . . ?
O15 W1 O27 W13 103(6) . . . . ?
O15 W10 O19 W6 71.4(18) . . . . ?
O15 W10 O31 W15 46(7) . . . . ?
O16 W1 O27 W9 31(6) . . . . ?
O16 W1 O27 W13 7(9) . . . . ?
O16 W6 O23 W2 133(4) . . . . ?
O17 W1 O27 W9 -33(3) . . . . ?
O17 W1 O27 W13 -57(6) . . . . ?
O18 W11 O12 W9 8(6) . . . . ?
O19 W6 O16 W1 70.4(18) . . . . ?
O19 W6 O23 W2 41(6) . . . . ?
O19 W10 O31 W15 132(4) . . . . ?
O20 W6 O16 W1 -4(4) . . . . ?
O20 W6 O23 W2 -23(3) . . . . ?
O20 W8 O30 Co2 -152(3) . . . 2_565 ?
O20 W8 O37 W2 33(3) . . . . ?
O21 W11 O12 W9 171(2) . . . . ?
O22 W4 O14 W8 -88.2(16) . . . . ?
O22 W14 O35 W5 -25(4) . . . . ?
O23 W6 O16 W1 -86.8(18) . . . . ?
O24 W8 O20 W6 135(4) . . . . ?
O24 W8 O30 Co2 -59(4) . . . 2_565 ?
O24 W8 O37 W2 -52(7) . . . . ?
O25 W5 O53 W4 129(3) . . . . ?
O25 W11 O12 W9 72(2) . . . . ?
O26 W14 O35 W5 136(4) . . . . ?
O27 W13 O13 W3 106(12) . . . . ?
O28 W6 O16 W1 168.4(18) . . . . ?
O28 W6 O23 W2 -126(3) . . . . ?
O29 W14 O35 W5 43(6) . . . . ?
O30 W8 O20 W6 -127(4) . . . . ?
O30 W8 O37 W2 136(3) . . . . ?
O31 W10 O19 W6 -89.1(19) . . . . ?
O32 W14 O35 W5 -126(4) . . . . ?
O33 W13 O13 W3 19(18) . . . . ?
O34 W4 O14 W8 168.8(16) . . . . ?
O35 W5 O25 W11 1(5) . . . . ?
O35 W5 O53 W4 -30(3) . . . . ?
O37 W8 O20 W6 -28(4) . . . . ?
O37 W8 O30 Co2 119(3) . . . 2_565 ?
O38 W10 O19 W6 166.1(19) . . . . ?
O38 W10 O31 W15 -129(3) . . . . ?
O39 W5 O25 W11 166.9(18) . . . . ?
O39 W5 O53 W4 -134(3) . . . . ?
O40 W4 O14 W8 73.9(16) . . . . ?
O42 W5 O25 W11 73.6(18) . . . . ?
O42 W5 O53 W4 25(7) . . . . ?
O42 W13 O13 W3 -54(13) . . . . ?
O43 W1 O27 W9 -133(3) . . . . ?
O43 W1 O27 W13 -157(6) . . . . ?
O44 W10 O19 W6 1(5) . . . . ?
O44 W10 O31 W15 -25(4) . . . . ?
O44 W11 O12 W9 -89(2) . . . . ?
O53 W4 O14 W8 -6(5) . . . . ?
O53 W5 O25 W11 -89.1(18) . . . . ?
N1 C1 C4 C6 0.0 . . . . ?
C1 N1 C10 C8 0.0 . . . . ?
C1 C4 C6 C8 0.0 . . . . ?
C1 C4 C6 C42 -172(3) . . . . ?
C4 C6 C8 C10 0.0 . . . . ?
C4 C6 C42 C40 -143.3(19) . . . . ?
C4 C6 C42 C44 41(3) . . . . ?
C6 C8 C10 N1 0.0 . . . . ?
C6 C42 C44 C46 175(3) . . . . ?
C8 C6 C42 C40 45(3) . . . . ?
C8 C6 C42 C44 -131(2) . . . . ?
C10 N1 C1 C4 0.0 . . . . ?
N3 C50 C52 C22 -6(9) . . . . ?
N4 C12 C14 C20 0(7) . . . . ?
C2 C51 C13 C47 -175(4) . . . . ?
C5 C11 C43 C21 174(5) . . . . ?
C5 C11 C45 C23 -177(4) . . . . ?
C12 N4 C33 C18 3(7) . . . . ?
C12 N4 C53 C41 159(4) . . . . ?
C12 C14 C20 C18 0(7) . . . . ?
C12 C14 C20 C22 177(4) . . . . ?
C14 C20 C22 C16 143(5) . . . . ?
C14 C20 C22 C52 -37(7) . . . . ?
C16 C22 C52 C50 4(8) . . . . ?
C17 C35 C9 C37 0.0 . . . . ?
C17 C35 C9 C28 173(3) . . . . ?
C17 C39 C26 O1 -172(3) . . . . ?
C17 C39 C26 O2 13(6) . . . . ?
C35 C17 C39 C19 0.0 . . . . ?
C35 C17 C39 C26 177(3) . . . . ?
C35 C9 C37 C19 0.0 . . . . ?
C35 C9 C28 N6 -87(4) . . . . ?
C9 C37 C19 C39 0.0 . . . . ?
C9 C28 N6 C34 -94(3) . . . . ?
C9 C28 N6 C36 80(4) . . . . ?
C37 C9 C28 N6 85(4) . . . . ?
C37 C19 C39 C17 0.0 . . . . ?
C37 C19 C39 C26 -177(3) . . . . ?
C19 C39 C26 O1 5(5) . . . . ?
C19 C39 C26 O2 -169(4) . . . . ?
C39 C17 C35 C9 0.0 . . . . ?
C18 C20 C22 C16 -40(6) . . . . ?
C18 C20 C22 C52 140(5) . . . . ?
C20 C18 C33 N4 -2(7) . . . . ?
C20 C22 C52 C50 -176(5) . . . . ?
C21 C41 C53 N4 109(6) . . . . ?
C22 C16 C24 N3 -1(7) . . . . ?
C23 C41 C53 N4 -67(6) . . . . ?
C24 N3 C50 C52 4(7) . . . . ?
C24 C16 C22 C20 180(4) . . . . ?
C24 C16 C22 C52 0(7) . . . . ?
C27 C7 C29 C15 0.0 . . . . ?
C27 C7 C29 C30 -179(3) . . . . ?
C7 C27 N5 Co2 -177.4(18) . . . . ?
C7 C27 N5 C31 0.0 . . . . ?
C7 C29 C15 C31 0.0 . . . . ?
C7 C29 C30 C32 26(3) . . . . ?
C7 C29 C30 C38 -153.0(17) . . . . ?
C29 C15 C31 N5 0.0 . . . . ?
C29 C30 C32 C34 -179(3) . . . . ?
C29 C30 C38 C36 179(3) . . . . ?
C15 C29 C30 C32 -152.9(17) . . . . ?
C15 C29 C30 C38 28(3) . . . . ?
C15 C31 N5 Co2 177.3(19) . . . . ?
C15 C31 N5 C27 0.0 . . . . ?
N5 C27 C7 C29 0.0 . . . . ?
C28 C9 C37 C19 -173(3) . . . . ?
C28 N6 C36 C38 -174(3) . . . . ?
C30 C29 C15 C31 179(3) . . . . ?
C30 C32 C34 N6 0.0 . . . . ?
C32 C30 C38 C36 0.0 . . . . ?
C32 C34 N6 C28 174(3) . . . . ?
C32 C34 N6 C36 0.0 . . . . ?
C34 N6 C36 C38 0.0 . . . . ?
N6 C36 C38 C30 0.0 . . . . ?
C38 C30 C32 C34 0.0 . . . . ?
C33 N4 C12 C14 -2(7) . . . . ?
C33 N4 C53 C41 -16(6) . . . . ?
C33 C18 C20 C14 1(7) . . . . ?
C33 C18 C20 C22 -176(4) . . . . ?
C40 C42 C44 C46 0.0 . . . . ?
C42 C6 C8 C10 171(3) . . . . ?
C42 C40 C48 N2 0.0 . . . . ?
C42 C44 C46 N2 0.0 . . . . ?
C44 C46 N2 C48 0.0 . . . . ?
C44 C46 N2 C54 -178(4) . . . . ?
C46 N2 C48 C40 0.0 . . . . ?
C46 N2 C54 C3 131(4) . . . . ?
C48 C40 C42 C6 -176(3) . . . . ?
C48 C40 C42 C44 0.0 . . . . ?
C48 N2 C54 C3 -47(6) . . . . ?
C41 C21 C43 C11 9(10) . . . . ?
C41 C23 C45 C11 -3(7) . . . . ?
C43 C11 C45 C23 6(7) . . . . ?
C43 C21 C41 C23 -6(9) . . . . ?
C43 C21 C41 C53 178(5) . . . . ?
C45 C11 C43 C21 -9(9) . . . . ?
C45 C23 C41 C21 4(8) . . . . ?
C45 C23 C41 C53 180(4) . . . . ?
C47 C3 C49 C25 0.0 . . . . ?
C47 C3 C54 N2 -22(7) . . . . ?
C3 C47 C13 C51 0.0 . . . . ?
C3 C49 C25 C51 0.0 . . . . ?
C49 C3 C54 N2 157(4) . . . . ?
C49 C25 C51 C2 174(4) . . . . ?
C49 C25 C51 C13 0.0 . . . . ?
C25 C51 C13 C47 0.0 . . . . ?
C13 C47 C3 C49 0.0 . . . . ?
C13 C47 C3 C54 179(5) . . . . ?
C50 N3 C24 C16 -1(6) . . . . ?
C53 N4 C12 C14 -176(4) . . . . ?
C53 N4 C33 C18 177(4) . . . . ?
C54 N2 C48 C40 178(4) . . . . ?
C54 C3 C49 C25 -179(4) . . . . ?
W12 O33 W9 O7 -136(4) . . . . ?
W12 O33 W9 O8 45(4) . . . . ?
W12 O33 W9 O27 -43(4) . . . . ?
W12 O33 W9 O42 122(4) . . . . ?
W12 O33 W9 O12 4(8) . . . . ?
W13 O33 W7 O9 -82(2) . . . . ?
W13 O33 W7 O17 17(3) . . . . ?
W13 O33 W7 O26 -144(2) . . . . ?
W13 O33 W7 O41 138(2) . . . . ?
W13 O33 W7 O49 -118(4) . . . . ?

loop_
_twin_individual_id
_twin_individual_mass_fraction_refined
1 0.70(3)
2 0.30(3)

loop_
_smtbx_masks_void_nr
_smtbx_masks_void_average_x
_smtbx_masks_void_average_y
_smtbx_masks_void_average_z
_smtbx_masks_void_volume
_smtbx_masks_void_count_electrons
_smtbx_masks_void_content
1 0.100 0.020 -0.096 142.1 47.5 '4.6 H2O'
2 -0.100 -0.020 0.404 142.1 49.9 '4.6 H2O'
3 -0.043 0.235 0.201 16.2 3.5 '0.4 H2O'
4 0.043 0.765 0.701 16.2 1.7 '0.4 H2O'
5 0.400 0.520 0.404 142.1 48.2 '4.6 H2O'
6 0.457 0.265 0.201 16.2 1.7 '0.4 H2O'
7 0.600 0.480 0.904 142.1 49.3 '4.6 H2O'
8 0.543 0.735 0.701 16.2 3.5 '0.4 H2O'
